data_8107537
loop_
_publ_author_name
'Ramoba, Lesetja V.'
'Alexander, Orbett T.'
'Malan, Frederick P.'
'Manicum, Amanda-Lee E.'

_publ_section_title
;
 The crystal structure of fac-tricarbonyl((pyridin-2-yl)methanamino-\k2
 N,N&#x2032;)-((pyridin-2-yl)methanamino-\kN)rhenium(I) nitrate,
 C15H16O3N4Re
;
_journal_issue 4
_journal_name_full 'Zeitschrift f\"ur Kristallographie - New Crystal Structures'
_journal_page_first 709
_journal_page_last 711
_journal_paper_doi 10.1515/ncrs-2023-0164
_journal_volume 238
_journal_year 2023
_chemical_formula_moiety 'C15 H16 N4 O3 Re, N O3'
_chemical_formula_sum 'C16 H13 N4 O6 Re'
_chemical_formula_weight 543.50
_space_group_crystal_system triclinic
_space_group_IT_number 2
_space_group_name_Hall '-P 1'
_space_group_name_H-M_alt 'P -1'
_atom_sites_solution_hydrogens geom
_atom_sites_solution_primary dual
_cell_angle_alpha 103.453(2)
_cell_angle_beta 101.992(2)
_cell_angle_gamma 107.880(2)
_cell_formula_units_Z 2
_cell_length_a 7.4939(2)
_cell_length_b 10.1316(2)
_cell_length_c 13.8351(3)
_cell_measurement_reflns_used 26938
_cell_measurement_temperature 150.04(15)
_cell_measurement_theta_max 31.1870
_cell_measurement_theta_min 2.2950
_cell_volume 926.98(4)
_computing_cell_refinement 'CrysAlisPro 1.171.41.97a (Rigaku OD, 2021)'
_computing_data_collection 'CrysAlisPro 1.171.41.97a (Rigaku OD, 2021)'
_computing_data_reduction 'CrysAlisPro 1.171.41.97a (Rigaku OD, 2021)'
_computing_molecular_graphics 'Olex2 (Dolomanov et al., 2009)'
_computing_publication_material 'Olex2 (Dolomanov et al., 2009)'
_computing_structure_refinement 'ShelXL (Sheldrick, 2015)'
_computing_structure_solution 'ShelXT (Sheldrick, 2015)'
_diffrn_ambient_environment N~2~
_diffrn_ambient_temperature 150.04(15)
_diffrn_detector 'Hybrid Pixel Array Detector'
_diffrn_detector_area_resol_mean 10.0000
_diffrn_detector_type HyPix
_diffrn_measured_fraction_theta_full 1.000
_diffrn_measured_fraction_theta_max 0.872
_diffrn_measurement_details
;
List of Runs (angles in degrees, time in seconds):

  # Type    Start    End  Width  t~exp~   \w     \q     \k     \f   Frames
--------------------------------------------------------------------------
  1  \w    -22.00  42.00   0.50    0.06    --    4.46  85.00 116.00  128
  2  \w    -18.00  38.00   0.50    0.06    --    4.46 -99.00 120.00  112
  3  \w    -18.00  38.00   0.50    0.06    --    4.46 -99.00  60.00  112
  4  \w    -37.00  31.00   0.50    0.06    --    4.46 -85.00  -2.00  136
  5  \w    -18.00  38.00   0.50    0.06    --    4.46 -99.00 -90.00  112
  6  \w    -71.00  14.00   0.50    0.06    --    4.46 -19.00 -90.00  170
  7  \w    -78.00   9.00   0.50    0.06    --   -6.10 -57.00 -60.00  174
  8  \w    -79.00   6.00   0.50    0.06    --   -6.10 -37.00   0.00  170
  9  \w    -79.00   6.00   0.50    0.06    --   -6.10 -37.00  90.00  170
 10  \w    -18.00  27.00   0.50    0.06    --   -6.10 -99.00 -60.00   90
 11  \w    -18.00  27.00   0.50    0.06    --   -6.10 -99.00-150.00   90
 12  \w    -18.00  27.00   0.50    0.06    --   -6.10 -99.00-180.00   90
 13  \w    -18.00  59.00   0.50    0.06    --   -6.10  37.00-180.00  154
 14  \w    -18.00  67.00   0.50    0.06    --   -6.10  37.00  60.00  170
 15  \w    -32.00  42.00   0.50    0.06    --   -6.10  85.00 116.00  148
;
_diffrn_measurement_device 'four-circle diffractometer'
_diffrn_measurement_device_type 'XtaLAB Synergy R, DW system, HyPix'
_diffrn_measurement_method '\w scans'
_diffrn_orient_matrix_type 'CrysAlisPro convention (1999,Acta A55,543-557)'
_diffrn_orient_matrix_UB_11 0.0643978000
_diffrn_orient_matrix_UB_12 -0.0187332000
_diffrn_orient_matrix_UB_13 -0.0267032000
_diffrn_orient_matrix_UB_21 -0.0394549000
_diffrn_orient_matrix_UB_22 0.0233526000
_diffrn_orient_matrix_UB_23 -0.0411439000
_diffrn_orient_matrix_UB_31 0.0719549000
_diffrn_orient_matrix_UB_32 0.0715932000
_diffrn_orient_matrix_UB_33 0.0255166000
_diffrn_radiation_monochromator mirror
_diffrn_radiation_probe x-ray
_diffrn_radiation_type MoK\a
_diffrn_radiation_wavelength 0.71073
_diffrn_reflns_av_R_equivalents 0.0926
_diffrn_reflns_av_unetI/netI 0.0464
_diffrn_reflns_Laue_measured_fraction_full 1.000
_diffrn_reflns_Laue_measured_fraction_max 0.872
_diffrn_reflns_limit_h_max 10
_diffrn_reflns_limit_h_min -10
_diffrn_reflns_limit_k_max 13
_diffrn_reflns_limit_k_min -13
_diffrn_reflns_limit_l_max 19
_diffrn_reflns_limit_l_min -19
_diffrn_reflns_number 33002
_diffrn_reflns_point_group_measured_fraction_full 1.000
_diffrn_reflns_point_group_measured_fraction_max 0.872
_diffrn_reflns_theta_full 25.242
_diffrn_reflns_theta_max 30.909
_diffrn_reflns_theta_min 2.228
_diffrn_source 'Rotating-anode X-ray tube'
_diffrn_source_type 'Rigaku (Mo) X-ray Source'
_exptl_absorpt_coefficient_mu 6.595
_exptl_absorpt_correction_T_max 1.00000
_exptl_absorpt_correction_T_min 0.18927
_exptl_absorpt_correction_type multi-scan
_exptl_absorpt_process_details
;
CrysAlisPro 1.171.41.97a (Rigaku Oxford Diffraction, 2021)
Empirical absorption correction using spherical harmonics,
implemented in SCALE3 ABSPACK scaling algorithm.
;
_exptl_crystal_colour yellow
_exptl_crystal_density_diffrn 1.947
_exptl_crystal_description Block
_exptl_crystal_F_000 520
_exptl_crystal_size_max 0.51
_exptl_crystal_size_mid 0.26
_exptl_crystal_size_min 0.25
_refine_diff_density_max 1.447
_refine_diff_density_min -2.271
_refine_diff_density_rms 0.198
_refine_ls_extinction_coef .
_refine_ls_extinction_method none
_refine_ls_goodness_of_fit_ref 1.074
_refine_ls_hydrogen_treatment constr
_refine_ls_matrix_type full
_refine_ls_number_parameters 244
_refine_ls_number_reflns 5109
_refine_ls_number_restraints 0
_refine_ls_restrained_S_all 1.074
_refine_ls_R_factor_all 0.0373
_refine_ls_R_factor_gt 0.0341
_refine_ls_shift/su_max 0.002
_refine_ls_shift/su_mean 0.000
_refine_ls_structure_factor_coef Fsqd
_refine_ls_weighting_details 'w=1/[\s^2^(Fo^2^)+(0.0535P)^2^] where P=(Fo^2^+2Fc^2^)/3'
_refine_ls_weighting_scheme calc
_refine_ls_wR_factor_gt 0.0846
_refine_ls_wR_factor_ref 0.0861
_reflns_Friedel_coverage 0.000
_reflns_Friedel_fraction_full .
_reflns_Friedel_fraction_max .
_reflns_number_gt 4684
_reflns_number_total 5109
_reflns_threshold_expression 'I > 2\s(I)'
_cod_data_source_file suppl_j_ncrs-2023-0164_suppl_001.cif
_cod_data_source_block am27_lt_auto
_cod_database_code 8107537
_shelx_space_group_comment
;
The symmetry employed for this shelxl refinement is uniquely defined
by the following loop, which should always be used as a source of
symmetry information in preference to the above space-group names.
They are only intended as comments.
;
_olex2_refinement_description
;
1. Fixed Uiso
 At 1.2 times of:
  All C(H) groups, All C(H,H) groups, All N(H,H) groups
2.a Secondary CH2 refined with riding coordinates:
 N9(H9A,H9B), N27(H27A,H27B), C26(H26A,H26B), C8(H8A,H8B)
2.b Aromatic/amide H refined with riding coordinates:
 C6(H6), C5(H5), C4(H4), C3(H3), C24(H24), C22(H22), C25(H25), C23(H23)

;

loop_
_space_group_symop_operation_xyz
'x, y, z'
'-x, -y, -z'

loop_
_atom_site_label
_atom_site_type_symbol
_atom_site_fract_x
_atom_site_fract_y
_atom_site_fract_z
_atom_site_U_iso_or_equiv
_atom_site_adp_type
_atom_site_occupancy
_atom_site_site_symmetry_order
_atom_site_calc_flag
_atom_site_refinement_flags_posn
_atom_site_refinement_flags_adp
_atom_site_refinement_flags_occupancy
_atom_site_disorder_assembly
_atom_site_disorder_group
C2 C 0.5542(6) 0.2674(4) 0.6564(3) 0.0263(8) Uani 1 1 d . . . . .
C3 C 0.4152(6) 0.1228(5) 0.6221(4) 0.0321(10) Uani 1 1 d . . . . .
H3 H 0.389983 0.059977 0.553967 0.039 Uiso 1 1 calc R . . . .
C4 C 0.3175(7) 0.0738(5) 0.6870(4) 0.0346(10) Uani 1 1 d . . . . .
H4 H 0.223945 -0.023494 0.664628 0.041 Uiso 1 1 calc R . . . .
C5 C 0.3553(6) 0.1673(4) 0.7868(4) 0.0318(9) Uani 1 1 d . . . . .
H5 H 0.289052 0.134969 0.833464 0.038 Uiso 1 1 calc R . . . .
C6 C 0.4910(6) 0.3076(4) 0.8158(3) 0.0256(8) Uani 1 1 d . . . . .
H6 H 0.516936 0.371776 0.883543 0.031 Uiso 1 1 calc R . . . .
C8 C 0.6604(6) 0.3271(4) 0.5870(3) 0.0285(9) Uani 1 1 d . . . . .
H8A H 0.700671 0.252123 0.547751 0.034 Uiso 1 1 calc R . . . .
H8B H 0.571018 0.350405 0.536040 0.034 Uiso 1 1 calc R . . . .
C15 C 1.0148(7) 0.5430(5) 0.8787(3) 0.0279(9) Uani 1 1 d . . . . .
C17 C 0.7459(6) 0.6605(4) 0.9177(3) 0.0261(8) Uani 1 1 d . . . . .
C19 C 1.0016(7) 0.7673(5) 0.8176(4) 0.0298(9) Uani 1 1 d . . . . .
C20 C 0.6238(7) 0.8696(5) 0.7543(4) 0.0356(11) Uani 1 1 d . . . . .
C22 C 0.8244(9) 1.0328(6) 0.6952(6) 0.0547(17) Uani 1 1 d . . . . .
H22 H 0.877147 1.052670 0.641082 0.066 Uiso 1 1 calc R . . . .
C23 C 0.8821(9) 1.1427(6) 0.7859(7) 0.064(2) Uani 1 1 d . . . . .
H23 H 0.973456 1.236760 0.794702 0.077 Uiso 1 1 calc R . . . .
C24 C 0.8070(11) 1.1166(7) 0.8654(7) 0.073(3) Uani 1 1 d . . . . .
H24 H 0.844003 1.192570 0.929305 0.088 Uiso 1 1 calc R . . . .
C25 C 0.6751(9) 0.9761(6) 0.8503(5) 0.0545(16) Uani 1 1 d . . . . .
H25 H 0.622018 0.954013 0.903831 0.065 Uiso 1 1 calc R . . . .
C26 C 0.4813(7) 0.7148(5) 0.7283(4) 0.0323(9) Uani 1 1 d . . . . .
H26A H 0.449452 0.698987 0.791693 0.039 Uiso 1 1 calc R . . . .
H26B H 0.357827 0.697795 0.675714 0.039 Uiso 1 1 calc R . . . .
N7 N 0.5891(5) 0.3581(4) 0.7521(3) 0.0213(7) Uani 1 1 d . . . . .
N9 N 0.8374(5) 0.4613(4) 0.6476(3) 0.0243(7) Uani 1 1 d . . . . .
H9A H 0.857639 0.521934 0.608376 0.029 Uiso 1 1 calc R . . . .
H9B H 0.944281 0.436088 0.661486 0.029 Uiso 1 1 calc R . . . .
N11 N 0.1137(5) 0.3339(4) 0.5232(3) 0.0317(8) Uani 1 1 d . . . . .
N27 N 0.5714(5) 0.6110(4) 0.6869(3) 0.0272(7) Uani 1 1 d . . . . .
H27A H 0.620875 0.640185 0.637285 0.033 Uiso 1 1 calc R . . . .
H27B H 0.472664 0.521922 0.653867 0.033 Uiso 1 1 calc R . . . .
N28 N 0.6960(6) 0.8964(4) 0.6774(4) 0.0409(9) Uani 1 1 d . . . . .
O10 O 0.1276(6) 0.3314(5) 0.6135(3) 0.0590(11) Uani 1 1 d . . . . .
O12 O -0.0461(5) 0.2904(5) 0.4542(3) 0.0582(11) Uani 1 1 d . . . . .
O13 O 0.2672(5) 0.3935(4) 0.5026(3) 0.0351(7) Uani 1 1 d . . . . .
O14 O 1.1457(5) 0.5279(4) 0.9301(3) 0.0408(8) Uani 1 1 d . . . . .
O16 O 0.7029(5) 0.7072(4) 0.9890(3) 0.0423(8) Uani 1 1 d . . . . .
O18 O 1.1243(5) 0.8797(4) 0.8349(3) 0.0497(10) Uani 1 1 d . . . . .
Re1 Re 0.80884(2) 0.57883(2) 0.79542(2) 0.01999(7) Uani 1 1 d . . . . .

loop_
_atom_site_aniso_label
_atom_site_aniso_U_11
_atom_site_aniso_U_22
_atom_site_aniso_U_33
_atom_site_aniso_U_23
_atom_site_aniso_U_13
_atom_site_aniso_U_12
Re1 0.01994(10) 0.01580(10) 0.02055(10) 0.00599(7) 0.00413(7) 0.00291(7)
N7 0.0230(16) 0.0168(15) 0.0220(16) 0.0050(13) 0.0061(13) 0.0059(13)
O13 0.0269(15) 0.0391(18) 0.0332(17) 0.0109(14) 0.0088(13) 0.0049(14)
O14 0.0324(18) 0.042(2) 0.0412(19) 0.0143(16) -0.0019(15) 0.0128(16)
O16 0.049(2) 0.0428(19) 0.0289(17) 0.0022(14) 0.0140(15) 0.0146(17)
N9 0.0242(17) 0.0272(18) 0.0241(17) 0.0101(14) 0.0086(14) 0.0110(15)
O18 0.040(2) 0.0310(18) 0.062(2) 0.0209(17) 0.0070(18) -0.0065(16)
N27 0.0256(18) 0.0201(16) 0.0308(18) 0.0038(14) 0.0043(15) 0.0078(14)
N11 0.0304(19) 0.0318(19) 0.037(2) 0.0108(16) 0.0129(16) 0.0156(16)
O10 0.066(3) 0.101(3) 0.059(2) 0.058(2) 0.042(2) 0.059(3)
O12 0.0235(18) 0.074(3) 0.056(2) 0.004(2) 0.0025(17) 0.0080(18)
C15 0.030(2) 0.0206(19) 0.027(2) 0.0070(16) 0.0052(17) 0.0053(17)
N28 0.034(2) 0.0243(18) 0.055(2) 0.0118(18) 0.0003(19) 0.0079(17)
C6 0.0258(19) 0.0210(18) 0.0250(19) 0.0066(16) 0.0043(16) 0.0049(16)
C5 0.028(2) 0.0213(19) 0.042(2) 0.0123(17) 0.0103(18) 0.0021(16)
C19 0.024(2) 0.023(2) 0.036(2) 0.0118(18) 0.0026(18) 0.0019(17)
C17 0.026(2) 0.0203(18) 0.026(2) 0.0072(16) 0.0033(16) 0.0046(16)
C2 0.0233(19) 0.0234(19) 0.034(2) 0.0083(17) 0.0054(17) 0.0147(16)
C20 0.029(2) 0.025(2) 0.040(3) -0.0010(19) -0.0075(19) 0.0131(19)
C4 0.029(2) 0.0181(18) 0.046(3) 0.0047(18) 0.0065(19) 0.0006(16)
C26 0.028(2) 0.029(2) 0.036(2) 0.0060(18) 0.0060(18) 0.0122(18)
C3 0.024(2) 0.023(2) 0.037(2) -0.0031(18) 0.0032(18) 0.0056(17)
C8 0.031(2) 0.0239(19) 0.0237(19) 0.0001(16) 0.0095(17) 0.0060(17)
C24 0.057(4) 0.041(3) 0.079(5) -0.028(3) -0.029(4) 0.029(3)
C22 0.040(3) 0.030(3) 0.081(5) 0.023(3) -0.003(3) 0.007(2)
C25 0.049(3) 0.046(3) 0.050(3) -0.010(3) -0.007(3) 0.026(3)
C23 0.041(3) 0.025(3) 0.097(6) 0.002(3) -0.016(3) 0.010(2)

loop_
_atom_type_symbol
_atom_type_description
_atom_type_scat_dispersion_real
_atom_type_scat_dispersion_imag
_atom_type_scat_source
C C 0.0033 0.0016 'International Tables Vol C Tables 4.2.6.8 and 6.1.1.4'
H H 0.0000 0.0000 'International Tables Vol C Tables 4.2.6.8 and 6.1.1.4'
N N 0.0061 0.0033 'International Tables Vol C Tables 4.2.6.8 and 6.1.1.4'
O O 0.0106 0.0060 'International Tables Vol C Tables 4.2.6.8 and 6.1.1.4'
Re Re -1.0185 7.2310 'International Tables Vol C Tables 4.2.6.8 and 6.1.1.4'

loop_
_geom_angle_atom_site_label_1
_geom_angle_atom_site_label_2
_geom_angle_atom_site_label_3
_geom_angle
_geom_angle_site_symmetry_1
_geom_angle_site_symmetry_3
N7 Re1 N9 75.81(13) . .
N7 Re1 N27 83.27(14) . .
N9 Re1 N27 82.07(13) . .
C15 Re1 N7 95.63(16) . .
C15 Re1 N9 93.48(16) . .
C15 Re1 N27 175.55(14) . .
C15 Re1 C19 86.6(2) . .
C15 Re1 C17 90.49(19) . .
C19 Re1 N7 173.62(16) . .
C19 Re1 N9 98.12(18) . .
C19 Re1 N27 94.03(17) . .
C19 Re1 C17 89.39(19) . .
C17 Re1 N7 96.55(15) . .
C17 Re1 N9 171.69(15) . .
C17 Re1 N27 93.91(16) . .
C6 N7 Re1 124.2(3) . .
C2 N7 Re1 117.0(3) . .
C2 N7 C6 118.8(4) . .
C8 N9 Re1 112.4(2) . .
C26 N27 Re1 119.8(3) . .
O10 N11 O13 118.2(4) . .
O10 N11 O12 123.4(4) . .
O12 N11 O13 118.1(4) . .
O14 C15 Re1 176.8(4) . .
C20 N28 C22 117.6(6) . .
N7 C6 C5 122.9(4) . .
C6 C5 C4 118.3(4) . .
O18 C19 Re1 176.4(4) . .
O16 C17 Re1 178.1(4) . .
N7 C2 C3 120.8(4) . .
N7 C2 C8 117.6(4) . .
C3 C2 C8 121.5(4) . .
N28 C20 C26 114.4(4) . .
N28 C20 C25 122.6(5) . .
C25 C20 C26 122.9(6) . .
C3 C4 C5 119.6(4) . .
N27 C26 C20 109.3(4) . .
C4 C3 C2 119.7(4) . .
N9 C8 C2 111.4(3) . .
C23 C24 C25 118.8(6) . .
N28 C22 C23 123.6(7) . .
C20 C25 C24 118.0(7) . .
C22 C23 C24 119.2(6) . .

loop_
_geom_bond_atom_site_label_1
_geom_bond_atom_site_label_2
_geom_bond_distance
_geom_bond_site_symmetry_2
Re1 N7 2.186(4) .
Re1 N9 2.202(3) .
Re1 N27 2.237(4) .
Re1 C15 1.908(5) .
Re1 C19 1.918(4) .
Re1 C17 1.921(4) .
N7 C6 1.352(5) .
N7 C2 1.344(5) .
O13 N11 1.249(5) .
O14 C15 1.159(6) .
O16 C17 1.144(5) .
N9 C8 1.486(5) .
O18 C19 1.157(6) .
N27 C26 1.485(5) .
N11 O10 1.239(5) .
N11 O12 1.243(5) .
N28 C20 1.334(7) .
N28 C22 1.350(7) .
C6 C5 1.376(6) .
C5 C4 1.395(6) .
C2 C3 1.411(6) .
C2 C8 1.488(6) .
C20 C26 1.509(7) .
C20 C25 1.394(7) .
C4 C3 1.359(7) .
C24 C25 1.399(10) .
C24 C23 1.377(12) .
C22 C23 1.353(10) .

loop_
_publcif_info_cif.paper_type
?
;
;
